data_7204502
loop_
_publ_author_name
'Thierry Bataille'
'Daniel Lou\"er'

_publ_section_title
;
 Two new diamine templated lanthanum sulfates, La2(H2O)2(C4H12N2)(SO4)4
 and La2(H2O)2(C2H10N2)3(SO4)6&#x00B7;4H2O, with 3D and 2D crystal
 structures
;
_journal_issue 12
_journal_name_full 'J. Mater. Chem.'
_journal_page_first 3487
_journal_page_last 3493
_journal_paper_doi 10.1039/b207212m
_journal_volume 12
_journal_year 2002
_chemical_formula_moiety 'La2 (H2 O)2 (C2 H10 N2)3 (S O4)6 (H2 O)4'
_chemical_formula_sum 'C6 H42 La2 N6 O30 S6'
_chemical_formula_weight 1148.64
_chemical_name_common 'lanthanum ethylenediammonium sulfate hexahydrate'
_space_group_IT_number 14
_symmetry_cell_setting monoclinic
_symmetry_space_group_name_Hall '-P 2ybc'
_symmetry_space_group_name_H-M 'P 1 21/c 1'
_atom_sites_solution_hydrogens geom
_atom_sites_solution_primary direct
_atom_sites_solution_secondary difmap
_audit_creation_method SHELXL-97
_cell_angle_alpha 90.00
_cell_angle_beta 104.8740(10)
_cell_angle_gamma 90.00
_cell_formula_units_Z 2
_cell_length_a 6.66050(10)
_cell_length_b 26.7013(6)
_cell_length_c 10.0256(3)
_cell_measurement_reflns_used 10689
_cell_measurement_temperature 293(2)
_cell_measurement_theta_max 27.48
_cell_measurement_theta_min 1.00
_cell_volume 1723.25(7)
_computing_cell_refinement 'HKL Scalepack (Otwinowski & Minor 1997)'
_computing_data_collection 'Collect (Nonius BV, 1997-2000)'
_computing_data_reduction 'HKL Denzo & Scalepack (Otwinowski & Minor 1997)'
_computing_molecular_graphics 'Diamond 2.1e'
_computing_structure_refinement 'SHELXL-97 (Sheldrick, 1997)'
_computing_structure_solution 'SIR97 (Altomare et al.,1999)'
_diffrn_ambient_temperature 293(2)
_diffrn_detector_area_resol_mean 9
_diffrn_measured_fraction_theta_full 1.000
_diffrn_measured_fraction_theta_max 1.000
_diffrn_measurement_device '95mm CCD camera on \k-goniostat'
_diffrn_measurement_device_type KappaCCD
_diffrn_measurement_method CCD
_diffrn_radiation_monochromator 'horizonally mounted graphite crystal'
_diffrn_radiation_source 'fine-focus sealed tube'
_diffrn_radiation_type MoK\a
_diffrn_radiation_wavelength 0.71073
_diffrn_reflns_av_R_equivalents 0.0897
_diffrn_reflns_av_sigmaI/netI 0.1010
_diffrn_reflns_limit_h_max 8
_diffrn_reflns_limit_h_min -8
_diffrn_reflns_limit_k_max 29
_diffrn_reflns_limit_k_min -34
_diffrn_reflns_limit_l_max 12
_diffrn_reflns_limit_l_min -13
_diffrn_reflns_number 16891
_diffrn_reflns_theta_full 27.48
_diffrn_reflns_theta_max 27.48
_diffrn_reflns_theta_min 1.53
_exptl_absorpt_coefficient_mu 2.922
_exptl_absorpt_correction_T_max 0.9440
_exptl_absorpt_correction_T_min 0.7377
_exptl_absorpt_correction_type analytical
_exptl_absorpt_process_details 'N.W. Alcock (1970). Cryst. Computing, p271)'
_exptl_crystal_colour colourless
_exptl_crystal_density_diffrn 2.214
_exptl_crystal_density_method 'not measured'
_exptl_crystal_description needle
_exptl_crystal_F_000 1140
_exptl_crystal_size_max 0.53
_exptl_crystal_size_mid 0.05
_exptl_crystal_size_min 0.03
_refine_diff_density_max 1.620
_refine_diff_density_min -1.004
_refine_diff_density_rms 0.203
_refine_ls_extinction_coef 0.0015(2)
_refine_ls_extinction_expression Fc^*^=kFc[1+0.001xFc^2^\l^3^/sin(2\q)]^-1/4^
_refine_ls_extinction_method SHELXL
_refine_ls_goodness_of_fit_ref 0.988
_refine_ls_hydrogen_treatment mixed
_refine_ls_matrix_type full
_refine_ls_number_parameters 311
_refine_ls_number_reflns 3953
_refine_ls_number_restraints 21
_refine_ls_restrained_S_all 0.985
_refine_ls_R_factor_all 0.0919
_refine_ls_R_factor_gt 0.0426
_refine_ls_shift/su_max 0.001
_refine_ls_shift/su_mean 0.000
_refine_ls_structure_factor_coef Fsqd
_refine_ls_weighting_details 'calc w=1/[\s^2^(Fo^2^)+(0.0333P)^2^+0.0000P] where P=(Fo^2^+2Fc^2^)/3'
_refine_ls_weighting_scheme calc
_refine_ls_wR_factor_gt 0.0744
_refine_ls_wR_factor_ref 0.0882
_reflns_number_gt 2555
_reflns_number_total 3953
_reflns_threshold_expression >2sigma(I)
_cod_data_source_file b207212m.txt
_cod_data_source_block job
_cod_database_code 7204502

loop_
_symmetry_equiv_pos_as_xyz
'x, y, z'
'-x, y+1/2, -z+1/2'
'-x, -y, -z'
'x, -y-1/2, z-1/2'

loop_
_atom_site_label
_atom_site_type_symbol
_atom_site_fract_x
_atom_site_fract_y
_atom_site_fract_z
_atom_site_U_iso_or_equiv
_atom_site_adp_type
_atom_site_occupancy
_atom_site_symmetry_multiplicity
_atom_site_calc_flag
_atom_site_refinement_flags
_atom_site_disorder_assembly
_atom_site_disorder_group
La La 0.45460(4) 0.176035(12) 0.03108(3) 0.01568(12) Uani 1 1 d . . .
S1 S 0.5969(2) 0.06344(6) 0.25370(16) 0.0225(4) Uani 1 1 d . . .
S2 S 0.47062(18) 0.25125(5) 0.28175(15) 0.0180(3) Uani 1 1 d . . .
S3 S 0.96555(19) 0.15610(6) -0.04754(16) 0.0221(4) Uani 1 1 d . . .
O11 O 0.4348(6) 0.05217(16) 0.3222(5) 0.0347(11) Uani 1 1 d . . .
O12 O 0.8046(5) 0.05323(15) 0.3452(4) 0.0303(10) Uani 1 1 d . . .
O13 O 0.5847(6) 0.11754(14) 0.2164(4) 0.0323(11) Uani 1 1 d . . .
O14 O 0.5706(6) 0.03288(16) 0.1262(4) 0.0323(11) Uani 1 1 d . . .
O21 O 0.5040(5) 0.26298(14) -0.0724(4) 0.0223(9) Uani 1 1 d . . .
O22 O 0.4400(5) 0.19428(14) -0.2260(4) 0.0243(9) Uani 1 1 d . . .
O23 O 0.6467(5) 0.23598(14) 0.2274(4) 0.0233(9) Uani 1 1 d . . .
O24 O 0.2863(5) 0.22527(14) 0.1947(4) 0.0251(10) Uani 1 1 d . . .
O31 O 0.8256(5) 0.17679(14) 0.0303(4) 0.0260(10) Uani 1 1 d . . .
O32 O 0.0765(5) 0.19762(16) -0.0961(4) 0.0288(10) Uani 1 1 d . . .
O33 O 0.1303(5) 0.12615(15) 0.0482(4) 0.0282(10) Uani 1 1 d . . .
O34 O 0.8529(6) 0.12594(18) -0.1620(5) 0.0453(13) Uani 1 1 d . . .
OW1 O 0.4628(7) 0.09375(16) -0.0932(5) 0.0327(11) Uani 1 1 d D . .
H11 H 0.496(11) 0.090(3) -0.179(4) 0.08(3) Uiso 1 1 d D . .
H12 H 0.503(10) 0.068(2) -0.027(6) 0.06(2) Uiso 1 1 d D . .
N1 N -0.1232(8) 0.6253(2) 1.1443(6) 0.0329(13) Uani 1 1 d D . .
HN1A H -0.023(7) 0.5984(16) 1.147(6) 0.038(18) Uiso 1 1 d D . .
HN1B H -0.251(7) 0.618(3) 1.073(6) 0.08(3) Uiso 1 1 d D . .
HN1C H -0.131(11) 0.629(3) 1.240(3) 0.09(3) Uiso 1 1 d D . .
C1 C -0.0519(9) 0.6715(2) 1.0902(7) 0.0296(15) Uani 1 1 d D . .
HC1A H -0.151(9) 0.698(2) 1.092(8) 0.08(3) Uiso 1 1 d D . .
HC1B H 0.057(8) 0.684(3) 1.167(5) 0.07(3) Uiso 1 1 d D . .
C2 C 0.0143(10) 0.6612(3) 0.9613(7) 0.0310(16) Uani 1 1 d D . .
HC2A H -0.093(6) 0.648(2) 0.886(4) 0.033(17) Uiso 1 1 d D . .
HC2B H 0.124(8) 0.637(2) 0.977(7) 0.07(2) Uiso 1 1 d D . .
N2 N 0.0772(7) 0.7079(2) 0.9034(6) 0.0282(13) Uani 1 1 d D . .
HN2A H 0.084(9) 0.703(2) 0.809(3) 0.04(2) Uiso 1 1 d D . .
HN2B H -0.014(9) 0.7354(19) 0.916(8) 0.08(3) Uiso 1 1 d D . .
HN2C H 0.217(5) 0.717(2) 0.957(6) 0.05(2) Uiso 1 1 d D . .
N3 N 0.0729(8) 0.4715(2) 0.3473(7) 0.0329(13) Uani 1 1 d D . .
HN3A H 0.194(7) 0.493(2) 0.354(7) 0.06(2) Uiso 1 1 d D . .
HN3B H 0.096(9) 0.4375(11) 0.379(7) 0.05(2) Uiso 1 1 d D . .
HN3C H -0.004(9) 0.472(3) 0.251(3) 0.07(3) Uiso 1 1 d D . .
C3 C -0.0547(9) 0.4993(3) 0.4251(7) 0.0360(17) Uani 1 1 d D . .
HC3A H -0.188(6) 0.482(2) 0.403(7) 0.06(2) Uiso 1 1 d D . .
HC3B H -0.066(10) 0.5328(13) 0.386(7) 0.06(2) Uiso 1 1 d D . .
OW2 O 0.2415(7) 0.5315(2) 0.8927(6) 0.0465(13) Uani 1 1 d D . .
H21 H 0.229(16) 0.535(4) 0.985(4) 0.14(5) Uiso 1 1 d D . .
H22 H 0.295(14) 0.4991(16) 0.882(11) 0.13(4) Uiso 1 1 d D . .
OW3 O 0.4668(9) 0.1109(3) 0.5949(8) 0.096(3) Uani 1 1 d D . .
H31 H 0.560(11) 0.083(2) 0.618(10) 0.12(4) Uiso 1 1 d D . .
H32 H 0.528(13) 0.137(3) 0.657(9) 0.12(4) Uiso 1 1 d D . .

loop_
_atom_site_aniso_label
_atom_site_aniso_U_11
_atom_site_aniso_U_22
_atom_site_aniso_U_33
_atom_site_aniso_U_23
_atom_site_aniso_U_13
_atom_site_aniso_U_12
La 0.01212(16) 0.0183(2) 0.0170(2) 0.00070(17) 0.00447(12) 0.00005(13)
S1 0.0226(7) 0.0228(9) 0.0214(9) 0.0026(7) 0.0046(6) 0.0010(6)
S2 0.0167(6) 0.0217(8) 0.0161(8) -0.0017(6) 0.0049(6) 0.0002(5)
S3 0.0128(6) 0.0265(9) 0.0274(10) -0.0064(7) 0.0057(6) -0.0005(6)
O11 0.034(2) 0.040(3) 0.036(3) 0.002(2) 0.018(2) -0.0036(19)
O12 0.025(2) 0.032(3) 0.029(3) 0.008(2) 0.0002(18) 0.0009(17)
O13 0.046(2) 0.018(2) 0.029(3) 0.004(2) 0.001(2) 0.0005(18)
O14 0.039(2) 0.031(3) 0.024(3) -0.005(2) 0.0034(19) 0.0061(19)
O21 0.0262(19) 0.023(2) 0.017(2) -0.0030(19) 0.0052(16) 0.0013(16)
O22 0.033(2) 0.015(2) 0.025(3) 0.0011(19) 0.0086(18) -0.0043(16)
O23 0.0159(18) 0.030(2) 0.026(3) -0.006(2) 0.0096(17) 0.0005(16)
O24 0.0173(18) 0.034(3) 0.024(3) -0.014(2) 0.0049(17) -0.0029(16)
O31 0.0159(18) 0.036(3) 0.029(3) -0.007(2) 0.0110(16) 0.0001(16)
O32 0.0189(19) 0.039(3) 0.030(3) 0.014(2) 0.0083(17) 0.0015(17)
O33 0.0151(18) 0.026(2) 0.043(3) 0.007(2) 0.0063(18) 0.0029(16)
O34 0.027(2) 0.058(3) 0.048(3) -0.032(3) 0.005(2) -0.001(2)
OW1 0.058(3) 0.025(3) 0.019(3) -0.003(2) 0.019(2) 0.006(2)
N1 0.036(3) 0.034(4) 0.031(4) 0.006(3) 0.014(3) -0.001(3)
C1 0.029(3) 0.028(4) 0.036(4) -0.007(3) 0.014(3) -0.003(3)
C2 0.038(4) 0.027(4) 0.033(4) 0.003(3) 0.016(3) -0.001(3)
N2 0.025(3) 0.033(3) 0.028(4) 0.006(3) 0.008(2) -0.003(2)
N3 0.031(3) 0.026(4) 0.041(4) 0.000(3) 0.007(3) -0.006(2)
C3 0.028(4) 0.046(5) 0.031(4) 0.001(4) 0.002(3) 0.006(3)
OW2 0.052(3) 0.048(4) 0.036(4) -0.009(3) 0.004(2) 0.003(2)
OW3 0.060(4) 0.111(6) 0.095(6) -0.072(5) -0.020(3) 0.034(4)

loop_
_atom_type_symbol
_atom_type_description
_atom_type_scat_dispersion_real
_atom_type_scat_dispersion_imag
_atom_type_scat_source
C C 0.0033 0.0016 'International Tables Vol C Tables 4.2.6.8 and 6.1.1.4'
La La -0.2871 2.4523 'International Tables Vol C Tables 4.2.6.8 and 6.1.1.4'
N N 0.0061 0.0033 'International Tables Vol C Tables 4.2.6.8 and 6.1.1.4'
O O 0.0106 0.0060 'International Tables Vol C Tables 4.2.6.8 and 6.1.1.4'
S S 0.1246 0.1234 'International Tables Vol C Tables 4.2.6.8 and 6.1.1.4'
H H 0.0000 0.0000 'International Tables Vol C Tables 4.2.6.8 and 6.1.1.4'

loop_
_geom_angle_atom_site_label_1
_geom_angle_atom_site_label_2
_geom_angle_atom_site_label_3
_geom_angle
_geom_angle_site_symmetry_1
_geom_angle_site_symmetry_3
_geom_angle_publ_flag
O13 La O31 81.14(13) . . ?
O13 La OW1 76.61(15) . . ?
O31 La OW1 81.82(13) . . ?
O13 La O24 88.22(13) . . ?
O31 La O24 126.66(12) . . ?
OW1 La O24 145.56(13) . . ?
O13 La O32 129.62(12) . . ?
O31 La O32 147.82(13) . . ?
OW1 La O32 95.30(14) . . ?
O24 La O32 70.79(12) . . ?
O13 La O33 75.86(12) . . ?
O31 La O33 149.14(12) . . ?
OW1 La O33 73.10(13) . . ?
O24 La O33 73.27(12) . . ?
O32 La O33 54.58(12) . . ?
O13 La O21 146.01(12) . . ?
O31 La O21 76.26(12) . . ?
OW1 La O21 123.90(13) . . ?
O24 La O21 85.32(12) . . ?
O32 La O21 79.08(11) . . ?
O33 La O21 132.98(11) . . ?
O13 La O22 143.10(13) . . ?
O31 La O22 77.21(12) . . ?
OW1 La O22 71.03(13) . . ?
O24 La O22 128.66(12) . . ?
O32 La O22 71.63(11) . . ?
O33 La O22 110.10(12) . . ?
O21 La O22 54.07(12) . . ?
O13 La O23 78.82(13) . . ?
O31 La O23 72.53(11) . . ?
OW1 La O23 146.76(13) . . ?
O24 La O23 54.13(10) . . ?
O32 La O23 117.67(12) . . ?
O33 La O23 121.62(12) . . ?
O21 La O23 70.39(12) . . ?
O22 La O23 121.34(12) . . ?
O13 La S2 157.02(10) . 4_565 ?
O31 La S2 76.00(10) . 4_565 ?
OW1 La S2 97.65(11) . 4_565 ?
O24 La S2 107.24(9) . 4_565 ?
O32 La S2 72.62(9) . 4_565 ?
O33 La S2 124.30(9) . 4_565 ?
O21 La S2 27.09(9) . 4_565 ?
O22 La S2 27.01(9) . 4_565 ?
O23 La S2 96.28(9) . 4_565 ?
O13 La S3 102.96(10) . 1_455 ?
O31 La S3 163.20(10) . 1_455 ?
OW1 La S3 83.31(10) . 1_455 ?
O24 La S3 70.05(8) . 1_455 ?
O32 La S3 27.18(9) . 1_455 ?
O33 La S3 27.40(9) . 1_455 ?
O21 La S3 106.03(8) . 1_455 ?
O22 La S3 90.59(8) . 1_455 ?
O23 La S3 124.15(7) . 1_455 ?
S2 La S3 98.35(4) 4_565 1_455 ?
O13 La S2 82.44(10) . . ?
O31 La S2 99.53(9) . . ?
OW1 La S2 158.56(11) . . ?
O24 La S2 27.13(8) . . ?
O32 La S2 94.56(10) . . ?
O33 La S2 97.55(10) . . ?
O21 La S2 76.72(9) . . ?
O22 La S2 130.29(9) . . ?
O23 La S2 27.00(7) . . ?
S2 La S2 103.452(9) 4_565 . ?
S3 La S2 97.17(3) 1_455 . ?
O11 S1 O12 111.1(3) . . ?
O11 S1 O14 110.8(3) . . ?
O12 S1 O14 108.5(2) . . ?
O11 S1 O13 108.7(2) . . ?
O12 S1 O13 108.5(2) . . ?
O14 S1 O13 109.2(3) . . ?
O22 S2 O21 107.0(2) 4_566 4_566 ?
O22 S2 O23 111.6(2) 4_566 . ?
O21 S2 O23 111.4(2) 4_566 . ?
O22 S2 O24 110.5(2) 4_566 . ?
O21 S2 O24 110.8(2) 4_566 . ?
O23 S2 O24 105.7(2) . . ?
O22 S2 La 53.54(16) 4_566 4_566 ?
O21 S2 La 53.49(16) 4_566 4_566 ?
O23 S2 La 130.46(16) . 4_566 ?
O24 S2 La 123.83(15) . 4_566 ?
O22 S2 La 127.22(17) 4_566 . ?
O21 S2 La 125.80(17) 4_566 . ?
O23 S2 La 53.43(15) . . ?
O24 S2 La 52.28(14) . . ?
La S2 La 176.04(4) 4_566 . ?
O34 S3 O31 111.1(2) . . ?
O34 S3 O32 110.9(3) . 1_655 ?
O31 S3 O32 109.3(2) . 1_655 ?
O34 S3 O33 111.0(3) . 1_655 ?
O31 S3 O33 108.8(2) . 1_655 ?
O32 S3 O33 105.4(2) 1_655 1_655 ?
O34 S3 La 125.32(16) . 1_655 ?
O31 S3 La 123.53(16) . 1_655 ?
O32 S3 La 52.64(14) 1_655 1_655 ?
O33 S3 La 52.79(14) 1_655 1_655 ?
S1 O13 La 143.9(3) . . ?
S2 O21 La 99.42(19) 4_565 . ?
S2 O22 La 99.5(2) 4_565 . ?
S2 O23 La 99.57(17) . . ?
S2 O24 La 100.59(16) . . ?
S3 O31 La 140.3(2) . . ?
S3 O32 La 100.18(19) 1_455 . ?
S3 O33 La 99.80(19) 1_455 . ?
La OW1 H11 125(5) . . ?
La OW1 H12 109(5) . . ?
H11 OW1 H12 118(6) . . ?
C1 N1 HN1A 110(4) . . ?
C1 N1 HN1B 102(5) . . ?
HN1A N1 HN1B 109(6) . . ?
C1 N1 HN1C 112(5) . . ?
HN1A N1 HN1C 105(6) . . ?
HN1B N1 HN1C 119(6) . . ?
N1 C1 C2 111.0(5) . . ?
N1 C1 HC1A 109(5) . . ?
C2 C1 HC1A 120(5) . . ?
N1 C1 HC1B 104(5) . . ?
C2 C1 HC1B 115(5) . . ?
HC1A C1 HC1B 96(6) . . ?
N2 C2 C1 111.1(6) . . ?
N2 C2 HC2A 103(4) . . ?
C1 C2 HC2A 115(3) . . ?
N2 C2 HC2B 111(4) . . ?
C1 C2 HC2B 111(4) . . ?
HC2A C2 HC2B 105(6) . . ?
C2 N2 HN2A 110(4) . . ?
C2 N2 HN2B 110(4) . . ?
HN2A N2 HN2B 115(6) . . ?
C2 N2 HN2C 109(4) . . ?
HN2A N2 HN2C 107(5) . . ?
HN2B N2 HN2C 106(6) . . ?
C3 N3 HN3A 105(4) . . ?
C3 N3 HN3B 111(4) . . ?
HN3A N3 HN3B 117(5) . . ?
C3 N3 HN3C 107(4) . . ?
HN3A N3 HN3C 106(6) . . ?
HN3B N3 HN3C 111(6) . . ?
N3 C3 C3 110.1(6) . 3_566 ?
N3 C3 HC3A 105(4) . . ?
C3 C3 HC3A 115(4) 3_566 . ?
N3 C3 HC3B 104(4) . . ?
C3 C3 HC3B 111(4) 3_566 . ?
HC3A C3 HC3B 111(6) . . ?
H21 OW2 H22 109(9) . . ?
H31 OW3 H32 105(8) . . ?

loop_
_geom_bond_atom_site_label_1
_geom_bond_atom_site_label_2
_geom_bond_distance
_geom_bond_site_symmetry_2
_geom_bond_publ_flag
La O13 2.411(4) . ?
La O31 2.473(3) . ?
La OW1 2.533(4) . ?
La O24 2.573(4) . ?
La O32 2.579(3) . ?
La O33 2.581(3) . ?
La O21 2.598(4) . ?
La O22 2.600(4) . ?
La O23 2.604(4) . ?
La S2 3.1885(15) 4_565 ?
La S3 3.1931(13) 1_455 ?
La S2 3.1973(15) . ?
S1 O11 1.452(4) . ?
S1 O12 1.476(4) . ?
S1 O14 1.488(4) . ?
S1 O13 1.489(4) . ?
S2 O22 1.468(4) 4_566 ?
S2 O21 1.472(4) 4_566 ?
S2 O23 1.472(3) . ?
S2 O24 1.483(4) . ?
S2 La 3.1885(15) 4_566 ?
S3 O34 1.445(4) . ?
S3 O31 1.469(4) . ?
S3 O32 1.482(4) 1_655 ?
S3 O33 1.491(4) 1_655 ?
S3 La 3.1931(13) 1_655 ?
O21 S2 1.472(4) 4_565 ?
O22 S2 1.468(4) 4_565 ?
O32 S3 1.482(4) 1_455 ?
O33 S3 1.491(4) 1_455 ?
OW1 H11 0.95(2) . ?
OW1 H12 0.95(2) . ?
N1 C1 1.474(8) . ?
N1 HN1A 0.98(2) . ?
N1 HN1B 0.98(2) . ?
N1 HN1C 0.98(2) . ?
C1 C2 1.494(9) . ?
C1 HC1A 0.98(2) . ?
C1 HC1B 0.97(2) . ?
C2 N2 1.480(8) . ?
C2 HC2A 0.96(2) . ?
C2 HC2B 0.96(2) . ?
N2 HN2A 0.97(2) . ?
N2 HN2B 0.98(2) . ?
N2 HN2C 0.98(2) . ?
N3 C3 1.490(8) . ?
N3 HN3A 0.97(2) . ?
N3 HN3B 0.96(2) . ?
N3 HN3C 0.97(2) . ?
C3 C3 1.493(13) 3_566 ?
C3 HC3A 0.97(2) . ?
C3 HC3B 0.97(2) . ?
OW2 H21 0.96(2) . ?
OW2 H22 0.95(2) . ?
OW3 H31 0.95(2) . ?
OW3 H32 0.95(2) . ?

loop_
_geom_hbond_atom_site_label_D
_geom_hbond_atom_site_label_H
_geom_hbond_atom_site_label_A
_geom_hbond_distance_DH
_geom_hbond_distance_HA
_geom_hbond_distance_DA
_geom_hbond_angle_DHA
_geom_hbond_site_symmetry_A
OW1 H11 OW3 0.95(2) 2.30(4) 3.167(10) 153(6) 1_554
OW1 H12 O14 0.95(2) 1.75(3) 2.681(6) 165(7) .
OW2 H21 O12 0.96(2) 1.84(3) 2.785(7) 170(10) 2_656
OW2 H22 O11 0.95(2) 1.84(4) 2.759(7) 162(9) 4_566
OW3 H31 OW2 0.95(2) 1.93(4) 2.856(8) 162(9) 2_646
OW3 H32 O22 0.95(2) 2.11(6) 2.896(7) 140(7) 1_556
N1 HN1A O12 0.98(2) 1.88(2) 2.846(7) 173(5) 2_656
N1 HN1B OW3 0.98(2) 1.92(3) 2.884(9) 166(7) 2_556
N1 HN1C O33 0.98(2) 2.12(2) 3.095(7) 172(7) 2_556
N2 HN2A O32 0.97(2) 2.13(4) 3.000(7) 148(5) 2
N2 HN2B O24 0.98(2) 2.14(5) 2.966(6) 140(6) 3_566
N2 HN2C O21 0.98(2) 1.99(2) 2.971(6) 177(6) 3_666
N3 HN3A O14 0.97(2) 1.87(2) 2.840(6) 178(7) 2_655
N3 HN3B O34 0.96(2) 2.31(5) 2.977(7) 126(5) 4_466
N3 HN3C OW2 0.97(2) 1.85(4) 2.755(8) 155(6) 3_566
